data_2222541
loop_
_publ_author_name
'Xu, Jing'
'Sheng, Hui'
'He, Mei'
'He, Ping'

_publ_section_title
;Ethyl
 5-cyano-4-[2-(2,4-dichlorophenoxy)acetamido]-1-phenyl-1<i>H</i>-pyrrole-3-carboxylate
;
_journal_coeditor_code AT2840
_journal_issue 8
_journal_name_full 'Acta Crystallographica Section E'
_journal_page_first o1950
_journal_paper_doi 10.1107/S1600536809027809
_journal_volume 65
_journal_year 2009
_chemical_formula_iupac 'C22 H17 Cl2 N3 O4'
_chemical_formula_moiety 'C22 H17 Cl2 N3 O4'
_chemical_formula_sum 'C22 H17 Cl2 N3 O4'
_chemical_formula_weight 458.29
_chemical_name_systematic
;Ethyl
 5-cyano-4-[2-(2,4-dichlorophenoxy)acetamido]-1-phenyl-1<i>H</i>-pyrrole-
3-carboxylate
;
_space_group_IT_number 15
_symmetry_cell_setting monoclinic
_symmetry_space_group_name_Hall '-C 2yc'
_symmetry_space_group_name_H-M 'C 1 2/c 1'
_atom_sites_solution_hydrogens geom
_atom_sites_solution_primary direct
_atom_sites_solution_secondary difmap
_audit_creation_method SHELXL-97
_cell_angle_alpha 90.00
_cell_angle_beta 90.00
_cell_angle_gamma 89.7730(10)
_cell_formula_units_Z 8
_cell_length_a 32.8846(18)
_cell_length_b 7.6224(4)
_cell_length_c 17.2834(9)
_cell_measurement_reflns_used 4400
_cell_measurement_temperature 298(2)
_cell_measurement_theta_max 26.31
_cell_measurement_theta_min 2.47
_cell_volume 4332.2(4)
_computing_cell_refinement 'SAINT-Plus (Bruker, 2001)'
_computing_data_collection 'SMART (Bruker, 2001)'
_computing_data_reduction 'SAINT-Plus (Bruker, 2001)'
_computing_molecular_graphics 'PLATON (Spek, 2009)'
_computing_publication_material 'SHELXTL (Sheldrick, 2008)'
_computing_structure_refinement 'SHELXL97 (Sheldrick, 2008)'
_computing_structure_solution 'SHELXS97 (Sheldrick, 2008)'
_diffrn_ambient_temperature 298(2)
_diffrn_measured_fraction_theta_full 0.997
_diffrn_measured_fraction_theta_max 0.997
_diffrn_measurement_device_type 'Bruker SMART 4K CCD area-detector'
_diffrn_measurement_method '\f and \w'
_diffrn_radiation_monochromator graphite
_diffrn_radiation_source 'fine-focus sealed tube'
_diffrn_radiation_type MoK\a
_diffrn_radiation_wavelength 0.71073
_diffrn_reflns_av_R_equivalents 0.0807
_diffrn_reflns_av_sigmaI/netI 0.088
_diffrn_reflns_limit_h_max 39
_diffrn_reflns_limit_h_min -40
_diffrn_reflns_limit_k_max 9
_diffrn_reflns_limit_k_min -9
_diffrn_reflns_limit_l_max 21
_diffrn_reflns_limit_l_min -21
_diffrn_reflns_number 16521
_diffrn_reflns_theta_full 26.00
_diffrn_reflns_theta_max 26.00
_diffrn_reflns_theta_min 2.35
_exptl_absorpt_coefficient_mu 0.333
_exptl_absorpt_correction_T_max 0.9675
_exptl_absorpt_correction_T_min 0.9675
_exptl_absorpt_correction_type multi-scan
_exptl_absorpt_process_details '(SADABS; Sheldrick, 2003)'
_exptl_crystal_colour yellow
_exptl_crystal_density_diffrn 1.401
_exptl_crystal_density_method 'not measured'
_exptl_crystal_description block
_exptl_crystal_F_000 1888
_exptl_crystal_size_max 0.10
_exptl_crystal_size_mid 0.10
_exptl_crystal_size_min 0.10
_refine_diff_density_max 0.317
_refine_diff_density_min -0.307
_refine_ls_extinction_coef 0.0042(4)
_refine_ls_extinction_expression Fc^*^=kFc[1+0.001xFc^2^\l^3^/sin(2\q)]^-1/4^
_refine_ls_extinction_method 'SHELXL97 (Sheldrick, 2008)'
_refine_ls_goodness_of_fit_ref 0.990
_refine_ls_hydrogen_treatment mixed
_refine_ls_matrix_type full
_refine_ls_number_parameters 285
_refine_ls_number_reflns 4279
_refine_ls_number_restraints 0
_refine_ls_restrained_S_all 0.990
_refine_ls_R_factor_all 0.0886
_refine_ls_R_factor_gt 0.0658
_refine_ls_shift/su_max 0.001
_refine_ls_shift/su_mean 0.000
_refine_ls_structure_factor_coef Fsqd
_refine_ls_weighting_details 'calc w=1/[\s^2^(Fo^2^)+(0.055P)^2^] where P=(Fo^2^+2Fc^2^)/3'
_refine_ls_weighting_scheme calc
_refine_ls_wR_factor_gt 0.1434
_refine_ls_wR_factor_ref 0.1544
_reflns_number_gt 3034
_reflns_number_total 4279
_reflns_threshold_expression I>2\s(I)
_cod_data_source_file at2840.cif
_cod_data_source_block I
_cod_original_sg_symbol_H-M 'C 2/c'
_cod_database_code 2222541
_cod_database_fobs_code 2222541

loop_
_symmetry_equiv_pos_as_xyz
'x, y, z'
'-x, y, -z+1/2'
'x+1/2, y+1/2, z'
'-x+1/2, y+1/2, -z+1/2'
'-x, -y, -z'
'x, -y, z-1/2'
'-x+1/2, -y+1/2, -z'
'x+1/2, -y+1/2, z-1/2'

loop_
_atom_site_type_symbol
_atom_site_label
_atom_site_fract_x
_atom_site_fract_y
_atom_site_fract_z
_atom_site_U_iso_or_equiv
_atom_site_adp_type
_atom_site_calc_flag
_atom_site_refinement_flags
_atom_site_occupancy
_atom_site_disorder_assembly
_atom_site_disorder_group
C C1 1.06329(6) 0.1879(3) 0.05715(13) 0.0426(6) Uani d . 1 . .
C C2 1.09068(7) 0.1312(3) 0.11185(14) 0.0466(6) Uani d . 1 . .
H H2 1.0813 0.0801 0.1573 0.056 Uiso calc R 1 . .
C C3 1.13204(7) 0.1495(3) 0.09995(14) 0.0472(6) Uani d . 1 . .
H H3 1.1505 0.1107 0.1369 0.057 Uiso calc R 1 . .
C C4 1.14550(7) 0.2257(3) 0.03284(15) 0.0463(6) Uani d . 1 . .
C C5 1.11863(7) 0.2840(3) -0.02255(14) 0.0470(6) Uani d . 1 . .
H H5 1.1282 0.3351 -0.0679 0.056 Uiso calc R 1 . .
C C6 1.07783(7) 0.2659(3) -0.01021(14) 0.0469(6) Uani d . 1 . .
C C7 1.00695(6) 0.1112(4) 0.13490(13) 0.0558(7) Uani d . 1 . .
H H7A 1.0184 0.1792 0.1770 0.067 Uiso calc R 1 . .
H H7B 1.0147 -0.0103 0.1420 0.067 Uiso calc R 1 . .
C C8 0.96114(7) 0.1270(4) 0.13558(14) 0.0511(7) Uani d . 1 . .
C C9 0.90125(6) 0.1809(3) 0.05703(13) 0.0368(5) Uani d . 1 . .
C C10 0.88509(6) 0.2629(3) -0.00962(13) 0.0399(6) Uani d . 1 . .
C C11 0.84392(7) 0.2760(3) 0.00079(14) 0.0440(6) Uani d . 1 . .
H H11 0.8259 0.3266 -0.0340 0.053 Uiso calc R 1 . .
C C12 0.86902(6) 0.1425(3) 0.10524(12) 0.0387(5) Uani d . 1 . .
C C13 0.86531(6) 0.0454(3) 0.17456(14) 0.0446(6) Uani d . 1 . .
C C14 0.90849(7) 0.3115(3) -0.07786(13) 0.0431(6) Uani d . 1 . .
C C15 0.90645(8) 0.4263(4) -0.20453(14) 0.0589(7) Uani d . 1 . .
H H15A 0.9189 0.3226 -0.2267 0.071 Uiso calc R 1 . .
H H15B 0.9277 0.5115 -0.1943 0.071 Uiso calc R 1 . .
C C16 0.87619(9) 0.5007(4) -0.25914(15) 0.0693(8) Uani d . 1 . .
H H16A 0.8568 0.4119 -0.2729 0.104 Uiso calc R 1 . .
H H16B 0.8898 0.5412 -0.3048 0.104 Uiso calc R 1 . .
H H16C 0.8624 0.5970 -0.2350 0.104 Uiso calc R 1 . .
C C17 0.79429(7) 0.2161(4) 0.10469(13) 0.0448(6) Uani d . 1 . .
C C18 0.77391(8) 0.0684(4) 0.12715(16) 0.0647(8) Uani d . 1 . .
H H18 0.7852 -0.0419 0.1193 0.078 Uiso calc R 1 . .
C C19 0.73596(8) 0.0858(5) 0.16203(18) 0.0770(10) Uani d . 1 . .
H H19 0.7217 -0.0133 0.1775 0.092 Uiso calc R 1 . .
C C20 0.71982(8) 0.2485(5) 0.17348(18) 0.0729(10) Uani d . 1 . .
H H20 0.6945 0.2596 0.1968 0.088 Uiso calc R 1 . .
C C21 0.74032(9) 0.3942(5) 0.15128(18) 0.0774(10) Uani d . 1 . .
H H21 0.7291 0.5045 0.1596 0.093 Uiso calc R 1 . .
C C22 0.77795(8) 0.3792(4) 0.11624(16) 0.0650(8) Uani d . 1 . .
H H22 0.7920 0.4789 0.1007 0.078 Uiso calc R 1 . .
Cl Cl1 1.197500(19) 0.25261(10) 0.01853(5) 0.0708(3) Uani d . 1 . .
Cl Cl2 1.04355(2) 0.33930(11) -0.07912(4) 0.0718(3) Uani d . 1 . .
N N1 0.94269(5) 0.1515(3) 0.06772(11) 0.0413(5) Uani d . 1 . .
H H1 0.9550(7) 0.163(3) 0.0265(14) 0.050 Uiso d . 1 . .
N N2 0.83373(5) 0.2042(3) 0.06907(11) 0.0428(5) Uani d . 1 . .
N N3 0.85896(7) -0.0374(3) 0.22814(13) 0.0672(7) Uani d . 1 . .
O O1 1.02216(4) 0.1736(3) 0.06353(9) 0.0548(5) Uani d . 1 . .
O O2 0.94335(5) 0.1152(3) 0.19676(10) 0.0876(8) Uani d . 1 . .
O O3 0.94465(5) 0.2865(3) -0.08352(10) 0.0602(5) Uani d . 1 . .
O O4 0.88571(5) 0.3817(2) -0.13360(9) 0.0512(5) Uani d . 1 . .

loop_
_atom_site_aniso_label
_atom_site_aniso_U_11
_atom_site_aniso_U_22
_atom_site_aniso_U_33
_atom_site_aniso_U_12
_atom_site_aniso_U_13
_atom_site_aniso_U_23
C1 0.0333(11) 0.0469(14) 0.0477(14) -0.0048(11) 0.0088(9) -0.0098(11)
C2 0.0392(12) 0.0525(16) 0.0481(14) 0.0005(11) 0.0085(10) -0.0034(11)
C3 0.0365(12) 0.0482(15) 0.0568(15) -0.0009(11) 0.0050(10) -0.0051(12)
C4 0.0351(12) 0.0420(15) 0.0619(17) -0.0056(10) 0.0123(11) -0.0102(12)
C5 0.0456(14) 0.0446(15) 0.0509(15) -0.0098(12) 0.0122(11) -0.0045(12)
C6 0.0453(13) 0.0466(15) 0.0488(15) -0.0050(11) 0.0058(11) -0.0047(11)
C7 0.0332(12) 0.088(2) 0.0467(15) -0.0018(13) 0.0080(10) 0.0048(14)
C8 0.0367(12) 0.0704(19) 0.0462(15) -0.0007(12) 0.0077(10) 0.0003(13)
C9 0.0346(11) 0.0349(12) 0.0408(13) 0.0005(9) 0.0069(9) -0.0042(10)
C10 0.0379(12) 0.0401(14) 0.0417(13) -0.0004(10) 0.0061(9) -0.0062(10)
C11 0.0402(12) 0.0495(15) 0.0422(14) 0.0065(11) 0.0030(10) 0.0003(11)
C12 0.0335(11) 0.0396(14) 0.0429(13) 0.0006(10) 0.0037(9) -0.0053(10)
C13 0.0387(12) 0.0448(15) 0.0503(15) -0.0017(11) 0.0095(10) -0.0015(12)
C14 0.0451(13) 0.0406(14) 0.0438(14) -0.0024(11) 0.0071(10) -0.0033(11)
C15 0.0665(16) 0.0642(19) 0.0462(15) -0.0044(14) 0.0142(12) 0.0064(13)
C16 0.095(2) 0.0593(19) 0.0532(17) 0.0005(16) 0.0097(15) 0.0086(14)
C17 0.0321(11) 0.0607(17) 0.0417(14) 0.0026(11) 0.0075(9) -0.0056(12)
C18 0.0486(15) 0.062(2) 0.083(2) -0.0056(14) 0.0190(13) -0.0104(16)
C19 0.0512(16) 0.090(3) 0.089(2) -0.0172(17) 0.0248(15) -0.0068(19)
C20 0.0404(15) 0.113(3) 0.065(2) 0.0102(17) 0.0119(13) -0.0050(18)
C21 0.0597(18) 0.076(2) 0.097(2) 0.0263(17) 0.0216(16) 0.0000(19)
C22 0.0525(15) 0.062(2) 0.081(2) 0.0180(14) 0.0167(14) 0.0102(15)
Cl1 0.0377(4) 0.0833(7) 0.0914(6) -0.0088(3) 0.0170(3) 0.0030(4)
Cl2 0.0563(4) 0.0931(7) 0.0661(5) -0.0070(4) -0.0030(3) 0.0237(4)
N1 0.0296(9) 0.0548(13) 0.0395(11) 0.0012(9) 0.0095(8) -0.0021(9)
N2 0.0327(10) 0.0500(12) 0.0457(12) 0.0018(9) 0.0088(8) -0.0022(9)
N3 0.0656(14) 0.0708(17) 0.0651(15) -0.0111(13) 0.0067(11) 0.0144(14)
O1 0.0330(8) 0.0832(14) 0.0482(10) -0.0031(8) 0.0087(7) 0.0094(9)
O2 0.0396(10) 0.177(3) 0.0465(11) 0.0017(12) 0.0101(8) 0.0107(13)
O3 0.0381(9) 0.0839(15) 0.0584(12) 0.0009(9) 0.0113(8) 0.0078(10)
O4 0.0494(9) 0.0605(12) 0.0436(9) 0.0053(8) 0.0091(7) 0.0083(8)

loop_
_atom_type_symbol
_atom_type_description
_atom_type_scat_dispersion_real
_atom_type_scat_dispersion_imag
_atom_type_scat_source
C C 0.0033 0.0016 'International Tables Vol C Tables 4.2.6.8 and 6.1.1.4'
H H 0.0000 0.0000 'International Tables Vol C Tables 4.2.6.8 and 6.1.1.4'
N N 0.0061 0.0033 'International Tables Vol C Tables 4.2.6.8 and 6.1.1.4'
O O 0.0106 0.0060 'International Tables Vol C Tables 4.2.6.8 and 6.1.1.4'
Cl Cl 0.1484 0.1585 'International Tables Vol C Tables 4.2.6.8 and 6.1.1.4'

loop_
_geom_angle_atom_site_label_1
_geom_angle_atom_site_label_2
_geom_angle_atom_site_label_3
_geom_angle_site_symmetry_1
_geom_angle_site_symmetry_3
_geom_angle
_geom_angle_publ_flag
O1 C1 C2 . . 124.7(2) ?
O1 C1 C6 . . 116.3(2) ?
C2 C1 C6 . . 119.0(2) ?
C1 C2 C3 . . 120.7(2) ?
C1 C2 H2 . . 119.7 ?
C3 C2 H2 . . 119.7 ?
C4 C3 C2 . . 119.1(2) ?
C4 C3 H3 . . 120.5 ?
C2 C3 H3 . . 120.5 ?
C3 C4 C5 . . 121.2(2) ?
C3 C4 Cl1 . . 119.2(2) ?
C5 C4 Cl1 . . 119.60(19) ?
C6 C5 C4 . . 119.3(2) ?
C6 C5 H5 . . 120.3 ?
C4 C5 H5 . . 120.3 ?
C5 C6 C1 . . 120.7(2) ?
C5 C6 Cl2 . . 119.96(19) ?
C1 C6 Cl2 . . 119.30(18) ?
O1 C7 C8 . . 109.44(19) ?
O1 C7 H7A . . 109.8 ?
C8 C7 H7A . . 109.8 ?
O1 C7 H7B . . 109.8 ?
C8 C7 H7B . . 109.8 ?
H7A C7 H7B . . 108.2 ?
O2 C8 N1 . . 123.9(2) ?
O2 C8 C7 . . 118.8(2) ?
N1 C8 C7 . . 117.25(19) ?
C12 C9 N1 . . 129.6(2) ?
C12 C9 C10 . . 107.26(19) ?
N1 C9 C10 . . 123.14(18) ?
C11 C10 C9 . . 107.27(19) ?
C11 C10 C14 . . 127.6(2) ?
C9 C10 C14 . . 124.99(19) ?
N2 C11 C10 . . 109.4(2) ?
N2 C11 H11 . . 125.3 ?
C10 C11 H11 . . 125.3 ?
C9 C12 N2 . . 107.22(19) ?
C9 C12 C13 . . 133.6(2) ?
N2 C12 C13 . . 118.87(18) ?
N3 C13 C12 . . 173.9(2) ?
O3 C14 O4 . . 123.9(2) ?
O3 C14 C10 . . 123.1(2) ?
O4 C14 C10 . . 112.99(19) ?
O4 C15 C16 . . 108.3(2) ?
O4 C15 H15A . . 110.0 ?
C16 C15 H15A . . 110.0 ?
O4 C15 H15B . . 110.0 ?
C16 C15 H15B . . 110.0 ?
H15A C15 H15B . . 108.4 ?
C15 C16 H16A . . 109.5 ?
C15 C16 H16B . . 109.5 ?
H16A C16 H16B . . 109.5 ?
C15 C16 H16C . . 109.5 ?
H16A C16 H16C . . 109.5 ?
H16B C16 H16C . . 109.5 ?
C18 C17 C22 . . 120.9(2) ?
C18 C17 N2 . . 120.8(2) ?
C22 C17 N2 . . 118.3(2) ?
C17 C18 C19 . . 118.9(3) ?
C17 C18 H18 . . 120.5 ?
C19 C18 H18 . . 120.5 ?
C20 C19 C18 . . 119.9(3) ?
C20 C19 H19 . . 120.0 ?
C18 C19 H19 . . 120.0 ?
C21 C20 C19 . . 120.7(3) ?
C21 C20 H20 . . 119.6 ?
C19 C20 H20 . . 119.6 ?
C20 C21 C22 . . 120.1(3) ?
C20 C21 H21 . . 119.9 ?
C22 C21 H21 . . 119.9 ?
C17 C22 C21 . . 119.4(3) ?
C17 C22 H22 . . 120.3 ?
C21 C22 H22 . . 120.3 ?
C8 N1 C9 . . 125.75(19) ?
C8 N1 H1 . . 123.4(17) ?
C9 N1 H1 . . 110.5(18) ?
C11 N2 C12 . . 108.81(17) ?
C11 N2 C17 . . 125.1(2) ?
C12 N2 C17 . . 125.30(19) ?
C1 O1 C7 . . 116.70(18) ?
C14 O4 C15 . . 116.29(18) ?

loop_
_geom_bond_atom_site_label_1
_geom_bond_atom_site_label_2
_geom_bond_site_symmetry_2
_geom_bond_distance
_geom_bond_publ_flag
C1 O1 . 1.363(2) ?
C1 C2 . 1.377(3) ?
C1 C6 . 1.393(3) ?
C2 C3 . 1.384(3) ?
C2 H2 . 0.9300 ?
C3 C4 . 1.372(3) ?
C3 H3 . 0.9300 ?
C4 C5 . 1.378(4) ?
C4 Cl1 . 1.742(2) ?
C5 C6 . 1.367(3) ?
C5 H5 . 0.9300 ?
C6 Cl2 . 1.734(3) ?
C7 O1 . 1.415(2) ?
C7 C8 . 1.513(3) ?
C7 H7A . 0.9700 ?
C7 H7B . 0.9700 ?
C8 O2 . 1.213(3) ?
C8 N1 . 1.335(3) ?
C9 C12 . 1.381(3) ?
C9 N1 . 1.395(3) ?
C9 C10 . 1.416(3) ?
C10 C11 . 1.371(3) ?
C10 C14 . 1.458(3) ?
C11 N2 . 1.345(3) ?
C11 H11 . 0.9300 ?
C12 N2 . 1.401(3) ?
C12 C13 . 1.415(3) ?
C13 N3 . 1.141(3) ?
C14 O3 . 1.210(3) ?
C14 O4 . 1.334(3) ?
C15 O4 . 1.445(3) ?
C15 C16 . 1.486(4) ?
C15 H15A . 0.9700 ?
C15 H15B . 0.9700 ?
C16 H16A . 0.9600 ?
C16 H16B . 0.9600 ?
C16 H16C . 0.9600 ?
C17 C18 . 1.368(4) ?
C17 C22 . 1.370(3) ?
C17 N2 . 1.440(3) ?
C18 C19 . 1.394(3) ?
C18 H18 . 0.9300 ?
C19 C20 . 1.365(4) ?
C19 H19 . 0.9300 ?
C20 C21 . 1.356(4) ?
C20 H20 . 0.9300 ?
C21 C22 . 1.384(3) ?
C21 H21 . 0.9300 ?
C22 H22 . 0.9300 ?
N1 H1 . 0.82(2) ?

loop_
_geom_hbond_atom_site_label_D
_geom_hbond_atom_site_label_H
_geom_hbond_atom_site_label_A
_geom_hbond_site_symmetry_A
_geom_hbond_distance_DH
_geom_hbond_distance_HA
_geom_hbond_distance_DA
_geom_hbond_angle_DHA
N1 H1 O3 . 0.82(2) 2.15(3) 2.813(3) 137(2)
C7 H7A O2 2_755 0.97 2.57 3.341(3) 136.7
C3 H3 N3 2_755 0.93 2.61 3.312(3) 132.5

loop_
_geom_torsion_atom_site_label_1
_geom_torsion_atom_site_label_2
_geom_torsion_atom_site_label_3
_geom_torsion_atom_site_label_4
_geom_torsion_site_symmetry_1
_geom_torsion_site_symmetry_2
_geom_torsion_site_symmetry_3
_geom_torsion_site_symmetry_4
_geom_torsion
_geom_torsion_publ_flag
O1 C1 C2 C3 . . . . 179.2(2) ?
C6 C1 C2 C3 . . . . -0.7(4) ?
C1 C2 C3 C4 . . . . 0.2(4) ?
C2 C3 C4 C5 . . . . 0.1(4) ?
C2 C3 C4 Cl1 . . . . 178.79(19) ?
C3 C4 C5 C6 . . . . 0.2(4) ?
Cl1 C4 C5 C6 . . . . -178.57(18) ?
C4 C5 C6 C1 . . . . -0.6(4) ?
C4 C5 C6 Cl2 . . . . 179.78(19) ?
O1 C1 C6 C5 . . . . -179.0(2) ?
C2 C1 C6 C5 . . . . 0.9(4) ?
O1 C1 C6 Cl2 . . . . 0.6(3) ?
C2 C1 C6 Cl2 . . . . -179.51(19) ?
O1 C7 C8 O2 . . . . -164.7(3) ?
O1 C7 C8 N1 . . . . 15.9(3) ?
C12 C9 C10 C11 . . . . 1.5(3) ?
N1 C9 C10 C11 . . . . -177.7(2) ?
C12 C9 C10 C14 . . . . -174.7(2) ?
N1 C9 C10 C14 . . . . 6.1(4) ?
C9 C10 C11 N2 . . . . -1.1(3) ?
C14 C10 C11 N2 . . . . 174.9(2) ?
N1 C9 C12 N2 . . . . 177.8(2) ?
C10 C9 C12 N2 . . . . -1.3(2) ?
N1 C9 C12 C13 . . . . -9.1(4) ?
C10 C9 C12 C13 . . . . 171.7(3) ?
C11 C10 C14 O3 . . . . -175.9(2) ?
C9 C10 C14 O3 . . . . -0.5(4) ?
C11 C10 C14 O4 . . . . 2.5(4) ?
C9 C10 C14 O4 . . . . 177.9(2) ?
C22 C17 C18 C19 . . . . 0.2(4) ?
N2 C17 C18 C19 . . . . 179.4(2) ?
C17 C18 C19 C20 . . . . -0.2(5) ?
C18 C19 C20 C21 . . . . 0.0(5) ?
C19 C20 C21 C22 . . . . 0.3(5) ?
C18 C17 C22 C21 . . . . 0.1(4) ?
N2 C17 C22 C21 . . . . -179.2(3) ?
C20 C21 C22 C17 . . . . -0.4(5) ?
O2 C8 N1 C9 . . . . 5.3(4) ?
C7 C8 N1 C9 . . . . -175.4(2) ?
C12 C9 N1 C8 . . . . -21.0(4) ?
C10 C9 N1 C8 . . . . 158.0(2) ?
C10 C11 N2 C12 . . . . 0.3(3) ?
C10 C11 N2 C17 . . . . 170.5(2) ?
C9 C12 N2 C11 . . . . 0.7(3) ?
C13 C12 N2 C11 . . . . -173.6(2) ?
C9 C12 N2 C17 . . . . -169.5(2) ?
C13 C12 N2 C17 . . . . 16.2(3) ?
C18 C17 N2 C11 . . . . 126.0(3) ?
C22 C17 N2 C11 . . . . -54.7(3) ?
C18 C17 N2 C12 . . . . -65.4(3) ?
C22 C17 N2 C12 . . . . 113.9(3) ?
C2 C1 O1 C7 . . . . 6.4(3) ?
C6 C1 O1 C7 . . . . -173.7(2) ?
C8 C7 O1 C1 . . . . 172.4(2) ?
O3 C14 O4 C15 . . . . 0.9(4) ?
C10 C14 O4 C15 . . . . -177.4(2) ?
C16 C15 O4 C14 . . . . 179.6(2) ?

loop_
_cod_related_entry_id
_cod_related_entry_database
_cod_related_entry_code
1 ChemSpider 24742881
